data_2227066
loop_
_publ_author_name
'Kumar, Raju Suresh'
'Osman, Hasnah'
'Abdul Rahim, Aisyah Saad'
'Goh, Jia Hao'
'Fun, Hoong-Kun'

_publ_section_title
;
 2-Hydroxy-16-[(<i>E</i>)-4-methylbenzylidene]-13-(4-methylphenyl)-12-phenyl-1,11-diazapentacyclo[12.3.1.0^2,10^.0^3,8^.0^10,14^]octadeca-3(8),4,6-triene-9,15-dione
;
_journal_coeditor_code RZ2478
_journal_issue 8
_journal_name_full 'Acta Crystallographica Section E'
_journal_page_first o2086
_journal_page_last o2087
_journal_paper_doi 10.1107/S1600536810028357
_journal_volume 66
_journal_year 2010
_chemical_formula_iupac 'C37 H32 N2 O3'
_chemical_formula_moiety 'C37 H32 N2 O3'
_chemical_formula_sum 'C37 H32 N2 O3'
_chemical_formula_weight 552.65
_chemical_name_systematic
;
2-Hydroxy-16-[(<i>E</i>)-4-methylbenzylidene]-13-(4-methylphenyl)-12-phenyl-
1,11-diazapentacyclo[12.3.1.0^2,10^.0^3,8^.0^10,14^]octadeca-3(8),4,6-
triene-9,15-dione
;
_space_group_IT_number 15
_symmetry_cell_setting monoclinic
_symmetry_space_group_name_Hall '-C 2yc'
_symmetry_space_group_name_H-M 'C 1 2/c 1'
_atom_sites_solution_hydrogens geom
_atom_sites_solution_primary direct
_atom_sites_solution_secondary difmap
_audit_creation_method SHELXL-97
_cell_angle_alpha 90.00
_cell_angle_beta 91.154(2)
_cell_angle_gamma 90.00
_cell_formula_units_Z 8
_cell_length_a 42.936(5)
_cell_length_b 7.3759(9)
_cell_length_c 17.990(2)
_cell_measurement_reflns_used 5678
_cell_measurement_temperature 100.00(10)
_cell_measurement_theta_max 29.43
_cell_measurement_theta_min 2.44
_cell_volume 5696.1(12)
_computing_cell_refinement 'SAINT (Bruker, 2009)'
_computing_data_collection 'APEX2 (Bruker, 2009)'
_computing_data_reduction 'SAINT (Bruker, 2009)'
_computing_molecular_graphics 'SHELXTL (Sheldrick, 2008)'
_computing_publication_material
;
SHELXTL (Sheldrick, 2008) and PLATON (Spek, 2009)
;
_computing_structure_refinement 'SHELXTL (Sheldrick, 2008)'
_computing_structure_solution 'SHELXTL (Sheldrick, 2008)'
_diffrn_ambient_temperature 100.00(10)
_diffrn_measured_fraction_theta_full 0.988
_diffrn_measured_fraction_theta_max 0.988
_diffrn_measurement_device_type
;
Bruker APEXII DUO CCD area-detector diffractometer
;
_diffrn_measurement_method '\f and \w scans'
_diffrn_radiation_monochromator graphite
_diffrn_radiation_source 'fine-focus sealed tube'
_diffrn_radiation_type MoK\a
_diffrn_radiation_wavelength 0.71073
_diffrn_reflns_av_R_equivalents 0.0343
_diffrn_reflns_av_sigmaI/netI 0.0405
_diffrn_reflns_limit_h_max 57
_diffrn_reflns_limit_h_min -59
_diffrn_reflns_limit_k_max 10
_diffrn_reflns_limit_k_min -10
_diffrn_reflns_limit_l_max 24
_diffrn_reflns_limit_l_min -17
_diffrn_reflns_number 21929
_diffrn_reflns_theta_full 29.64
_diffrn_reflns_theta_max 29.64
_diffrn_reflns_theta_min 1.90
_diffrn_standards_number 0
_exptl_absorpt_coefficient_mu 0.082
_exptl_absorpt_correction_T_max 0.9902
_exptl_absorpt_correction_T_min 0.9617
_exptl_absorpt_correction_type multi-scan
_exptl_absorpt_process_details '(<i>SADABS</i>; Bruker, 2009)'
_exptl_crystal_colour colourless
_exptl_crystal_density_diffrn 1.289
_exptl_crystal_density_method 'not measured'
_exptl_crystal_description block
_exptl_crystal_F_000 2336
_exptl_crystal_size_max 0.482
_exptl_crystal_size_mid 0.154
_exptl_crystal_size_min 0.121
_refine_diff_density_max 0.435
_refine_diff_density_min -0.225
_refine_ls_extinction_method none
_refine_ls_goodness_of_fit_ref 1.036
_refine_ls_hydrogen_treatment mixed
_refine_ls_matrix_type full
_refine_ls_number_parameters 389
_refine_ls_number_reflns 7946
_refine_ls_number_restraints 0
_refine_ls_restrained_S_all 1.036
_refine_ls_R_factor_all 0.0639
_refine_ls_R_factor_gt 0.0465
_refine_ls_shift/su_max 0.000
_refine_ls_shift/su_mean 0.000
_refine_ls_structure_factor_coef Fsqd
_refine_ls_weighting_details 'calc w=1/[\s^2^(Fo^2^)+(0.0750P)^2^+2.0745P] where P=(Fo^2^+2Fc^2^)/3'
_refine_ls_weighting_scheme calc
_refine_ls_wR_factor_gt 0.1253
_refine_ls_wR_factor_ref 0.1386
_reflns_number_gt 6021
_reflns_number_total 7946
_reflns_threshold_expression I>2\s(I)
_cod_data_source_file rz2478.cif
_cod_data_source_block I
_cod_original_cell_volume 5696.0(12)
_cod_original_sg_symbol_H-M 'C 2/c'
_cod_database_code 2227066
_cod_database_fobs_code 2227066

loop_
_symmetry_equiv_pos_as_xyz
'x, y, z'
'-x, y, -z+1/2'
'x+1/2, y+1/2, z'
'-x+1/2, y+1/2, -z+1/2'
'-x, -y, -z'
'x, -y, z-1/2'
'-x+1/2, -y+1/2, -z'
'x+1/2, -y+1/2, z-1/2'

loop_
_atom_site_type_symbol
_atom_site_label
_atom_site_fract_x
_atom_site_fract_y
_atom_site_fract_z
_atom_site_U_iso_or_equiv
_atom_site_adp_type
_atom_site_calc_flag
_atom_site_refinement_flags
_atom_site_occupancy
_atom_site_disorder_assembly
_atom_site_disorder_group
O O1 0.18627(2) 1.03210(12) 0.30204(5) 0.01996(19) Uani d . 1 . .
O O2 0.13482(2) 0.48587(12) 0.29378(6) 0.0250(2) Uani d . 1 . .
O O3 0.08307(2) 0.67065(13) 0.41752(5) 0.0241(2) Uani d . 1 . .
N N1 0.13953(3) 0.86274(16) 0.23346(6) 0.0199(2) Uani d . 1 . .
N N2 0.15966(2) 1.00834(14) 0.41487(6) 0.0178(2) Uani d . 1 . .
C C1 0.08158(3) 1.0494(2) 0.10439(8) 0.0304(3) Uani d . 1 . .
H H1A 0.0854 1.1698 0.1171 0.036 Uiso calc R 1 . .
C C2 0.06469(4) 1.0090(3) 0.03965(9) 0.0421(5) Uani d . 1 . .
H H2A 0.0569 1.1022 0.0098 0.050 Uiso calc R 1 . .
C C3 0.05942(4) 0.8310(3) 0.01968(9) 0.0442(5) Uani d . 1 . .
H H3A 0.0482 0.8042 -0.0237 0.053 Uiso calc R 1 . .
C C4 0.07088(4) 0.6919(3) 0.06415(9) 0.0379(4) Uani d . 1 . .
H H4A 0.0676 0.5719 0.0502 0.046 Uiso calc R 1 . .
C C5 0.08731(3) 0.7314(2) 0.12971(8) 0.0287(3) Uani d . 1 . .
H H5A 0.0946 0.6377 0.1599 0.034 Uiso calc R 1 . .
C C6 0.09286(3) 0.9115(2) 0.15028(7) 0.0220(3) Uani d . 1 . .
C C7 0.10909(3) 0.95777(18) 0.22299(7) 0.0192(3) Uani d . 1 . .
H H7A 0.1129 1.0888 0.2242 0.023 Uiso calc R 1 . .
C C8 0.08979(3) 0.90609(17) 0.29166(7) 0.0177(2) Uani d . 1 . .
H H8A 0.0808 0.7859 0.2824 0.021 Uiso calc R 1 . .
C C9 0.06333(3) 1.03429(18) 0.30922(7) 0.0200(3) Uani d . 1 . .
C C10 0.06675(3) 1.22327(19) 0.30781(8) 0.0242(3) Uani d . 1 . .
H H10A 0.0857 1.2737 0.2944 0.029 Uiso calc R 1 . .
C C11 0.04219(3) 1.3357(2) 0.32621(9) 0.0287(3) Uani d . 1 . .
H H11A 0.0451 1.4607 0.3255 0.034 Uiso calc R 1 . .
C C12 0.01336(3) 1.2665(2) 0.34572(8) 0.0293(3) Uani d . 1 . .
C C13 0.00988(3) 1.0786(2) 0.34639(8) 0.0291(3) Uani d . 1 . .
H H13A -0.0092 1.0286 0.3590 0.035 Uiso calc R 1 . .
C C14 0.03436(3) 0.9650(2) 0.32861(8) 0.0238(3) Uani d . 1 . .
H H14A 0.0314 0.8401 0.3296 0.029 Uiso calc R 1 . .
C C15 0.11491(3) 0.88589(16) 0.35278(7) 0.0170(2) Uani d . 1 . .
C C16 0.14402(3) 0.81013(16) 0.31136(7) 0.0168(2) Uani d . 1 . .
C C17 0.17248(3) 0.90762(16) 0.35090(7) 0.0167(2) Uani d . 1 . .
C C18 0.19448(3) 0.75676(17) 0.37353(7) 0.0171(2) Uani d . 1 . .
C C19 0.22436(3) 0.77126(18) 0.40446(7) 0.0198(3) Uani d . 1 . .
H H19A 0.2335 0.8841 0.4125 0.024 Uiso calc R 1 . .
C C20 0.24021(3) 0.61228(19) 0.42312(7) 0.0223(3) Uani d . 1 . .
H H20A 0.2603 0.6194 0.4432 0.027 Uiso calc R 1 . .
C C21 0.22647(3) 0.44229(19) 0.41226(8) 0.0229(3) Uani d . 1 . .
H H21A 0.2372 0.3384 0.4271 0.027 Uiso calc R 1 . .
C C22 0.19708(3) 0.42651(17) 0.37970(8) 0.0213(3) Uani d . 1 . .
H H22A 0.1880 0.3135 0.3715 0.026 Uiso calc R 1 . .
C C23 0.18143(3) 0.58607(17) 0.35960(7) 0.0181(2) Uani d . 1 . .
C C24 0.15120(3) 0.60572(17) 0.31985(7) 0.0183(2) Uani d . 1 . .
C C25 0.12859(3) 1.06363(17) 0.38670(7) 0.0188(2) Uani d . 1 . .
H H25A 0.1302 1.1574 0.3492 0.023 Uiso calc R 1 . .
H H25B 0.1158 1.1079 0.4267 0.023 Uiso calc R 1 . .
C C26 0.15543(3) 0.89938(17) 0.48297(7) 0.0184(2) Uani d . 1 . .
H H26A 0.1486 0.9792 0.5223 0.022 Uiso calc R 1 . .
H H26B 0.1755 0.8498 0.4983 0.022 Uiso calc R 1 . .
C C27 0.13222(3) 0.74384(17) 0.47496(7) 0.0181(2) Uani d . 1 . .
C C28 0.10700(3) 0.75907(17) 0.41627(7) 0.0183(2) Uani d . 1 . .
C C29 0.13492(3) 0.58452(18) 0.51089(7) 0.0201(3) Uani d . 1 . .
H H29A 0.1197 0.4982 0.5001 0.024 Uiso calc R 1 . .
C C30 0.15930(3) 0.53178(18) 0.56535(7) 0.0199(3) Uani d . 1 . .
C C31 0.17147(3) 0.35579(18) 0.56138(8) 0.0231(3) Uani d . 1 . .
H H31A 0.1635 0.2751 0.5261 0.028 Uiso calc R 1 . .
C C32 0.19527(3) 0.30077(18) 0.60963(8) 0.0228(3) Uani d . 1 . .
H H32A 0.2030 0.1834 0.6061 0.027 Uiso calc R 1 . .
C C33 0.20786(3) 0.41771(18) 0.66347(7) 0.0203(3) Uani d . 1 . .
C C34 0.19511(3) 0.59187(19) 0.66842(7) 0.0232(3) Uani d . 1 . .
H H34A 0.2027 0.6713 0.7046 0.028 Uiso calc R 1 . .
C C35 0.17126(3) 0.64854(18) 0.62047(7) 0.0225(3) Uani d . 1 . .
H H35A 0.1632 0.7649 0.6250 0.027 Uiso calc R 1 . .
C C36 -0.01298(4) 1.3907(3) 0.36736(11) 0.0440(4) Uani d . 1 . .
H H36A -0.0091 1.5106 0.3490 0.066 Uiso calc R 1 . .
H H36B -0.0143 1.3941 0.4205 0.066 Uiso calc R 1 . .
H H36C -0.0322 1.3462 0.3463 0.066 Uiso calc R 1 . .
C C37 0.23421(3) 0.35823(19) 0.71403(8) 0.0234(3) Uani d . 1 . .
H H37A 0.2320 0.2315 0.7250 0.035 Uiso calc R 1 . .
H H37B 0.2338 0.4266 0.7594 0.035 Uiso calc R 1 . .
H H37D 0.2537 0.3786 0.6900 0.035 Uiso calc R 1 . .
H H1O1 0.1756(5) 1.015(3) 0.2538(13) 0.056(6) Uiso d . 1 . .
H H1N1 0.1405(4) 0.767(3) 0.2071(10) 0.032(5) Uiso d . 1 . .

loop_
_atom_site_aniso_label
_atom_site_aniso_U_11
_atom_site_aniso_U_22
_atom_site_aniso_U_33
_atom_site_aniso_U_12
_atom_site_aniso_U_13
_atom_site_aniso_U_23
O1 0.0211(5) 0.0179(4) 0.0209(5) -0.0028(3) 0.0006(4) 0.0031(4)
O2 0.0225(5) 0.0194(4) 0.0330(5) -0.0036(4) -0.0018(4) -0.0046(4)
O3 0.0216(5) 0.0251(5) 0.0254(5) -0.0044(4) -0.0012(4) 0.0033(4)
N1 0.0183(5) 0.0239(6) 0.0177(5) 0.0019(4) 0.0002(4) -0.0017(4)
N2 0.0192(5) 0.0162(5) 0.0179(5) 0.0014(4) 0.0002(4) -0.0006(4)
C1 0.0224(7) 0.0431(9) 0.0257(7) 0.0004(6) 0.0035(5) 0.0129(6)
C2 0.0246(8) 0.0774(14) 0.0242(8) 0.0027(8) 0.0005(6) 0.0195(8)
C3 0.0224(7) 0.0920(15) 0.0181(7) -0.0063(8) -0.0005(6) -0.0006(8)
C4 0.0241(7) 0.0609(11) 0.0289(8) -0.0092(7) 0.0039(6) -0.0152(8)
C5 0.0242(7) 0.0367(8) 0.0252(7) -0.0022(6) -0.0008(5) -0.0033(6)
C6 0.0162(6) 0.0316(7) 0.0183(6) -0.0003(5) 0.0019(5) 0.0031(5)
C7 0.0176(6) 0.0207(6) 0.0193(6) 0.0006(5) 0.0002(5) 0.0016(5)
C8 0.0167(6) 0.0184(6) 0.0179(6) 0.0002(4) -0.0002(4) 0.0005(5)
C9 0.0180(6) 0.0239(6) 0.0179(6) 0.0028(5) -0.0020(5) -0.0006(5)
C10 0.0210(6) 0.0236(6) 0.0279(7) 0.0015(5) -0.0027(5) 0.0018(5)
C11 0.0270(7) 0.0250(7) 0.0338(8) 0.0057(6) -0.0063(6) -0.0032(6)
C12 0.0222(7) 0.0371(8) 0.0282(7) 0.0091(6) -0.0058(6) -0.0090(6)
C13 0.0182(6) 0.0400(8) 0.0291(8) 0.0011(6) 0.0000(5) -0.0057(6)
C14 0.0207(6) 0.0272(7) 0.0236(7) -0.0004(5) -0.0003(5) -0.0027(5)
C15 0.0156(6) 0.0176(5) 0.0178(6) 0.0005(4) 0.0008(4) 0.0005(5)
C16 0.0158(6) 0.0169(5) 0.0176(6) -0.0004(4) -0.0002(4) -0.0009(4)
C17 0.0169(6) 0.0150(5) 0.0183(6) -0.0017(4) 0.0004(4) -0.0006(4)
C18 0.0181(6) 0.0168(5) 0.0162(6) 0.0008(4) 0.0008(4) -0.0008(4)
C19 0.0205(6) 0.0200(6) 0.0188(6) -0.0008(5) -0.0012(5) -0.0018(5)
C20 0.0209(6) 0.0269(7) 0.0189(6) 0.0035(5) -0.0027(5) -0.0017(5)
C21 0.0255(7) 0.0219(6) 0.0213(6) 0.0067(5) -0.0002(5) -0.0002(5)
C22 0.0237(6) 0.0160(6) 0.0242(7) 0.0014(5) 0.0022(5) -0.0019(5)
C23 0.0181(6) 0.0179(6) 0.0184(6) 0.0002(4) 0.0015(5) -0.0019(5)
C24 0.0172(6) 0.0175(6) 0.0202(6) -0.0003(4) 0.0020(5) -0.0019(5)
C25 0.0188(6) 0.0168(6) 0.0208(6) 0.0008(4) 0.0007(5) -0.0002(5)
C26 0.0203(6) 0.0175(6) 0.0175(6) -0.0006(5) 0.0003(5) -0.0008(5)
C27 0.0191(6) 0.0193(6) 0.0160(6) 0.0001(5) 0.0012(4) -0.0005(5)
C28 0.0189(6) 0.0167(5) 0.0193(6) 0.0017(4) 0.0016(5) -0.0013(5)
C29 0.0202(6) 0.0211(6) 0.0191(6) -0.0018(5) 0.0004(5) 0.0017(5)
C30 0.0219(6) 0.0201(6) 0.0178(6) -0.0014(5) 0.0012(5) 0.0027(5)
C31 0.0268(7) 0.0179(6) 0.0245(7) -0.0031(5) -0.0027(5) -0.0001(5)
C32 0.0258(7) 0.0173(6) 0.0253(7) 0.0013(5) 0.0009(5) 0.0014(5)
C33 0.0199(6) 0.0226(6) 0.0184(6) -0.0004(5) 0.0024(5) 0.0030(5)
C34 0.0281(7) 0.0242(6) 0.0172(6) 0.0006(5) -0.0007(5) -0.0016(5)
C35 0.0284(7) 0.0203(6) 0.0189(6) 0.0041(5) 0.0003(5) -0.0005(5)
C36 0.0301(8) 0.0494(10) 0.0524(11) 0.0153(7) -0.0035(8) -0.0168(9)
C37 0.0223(6) 0.0272(7) 0.0205(6) 0.0019(5) -0.0003(5) 0.0018(5)

loop_
_atom_type_symbol
_atom_type_description
_atom_type_scat_dispersion_real
_atom_type_scat_dispersion_imag
_atom_type_scat_source
C C 0.0033 0.0016 'International Tables Vol C Tables 4.2.6.8 and 6.1.1.4'
H H 0.0000 0.0000 'International Tables Vol C Tables 4.2.6.8 and 6.1.1.4'
N N 0.0061 0.0033 'International Tables Vol C Tables 4.2.6.8 and 6.1.1.4'
O O 0.0106 0.0060 'International Tables Vol C Tables 4.2.6.8 and 6.1.1.4'

loop_
_geom_angle_atom_site_label_1
_geom_angle_atom_site_label_2
_geom_angle_atom_site_label_3
_geom_angle_site_symmetry_1
_geom_angle_site_symmetry_3
_geom_angle
_geom_angle_publ_flag
C17 O1 H1O1 . . 105.8(13) ?
C16 N1 C7 . . 110.12(10) ?
C16 N1 H1N1 . . 107.8(12) ?
C7 N1 H1N1 . . 111.8(12) ?
C25 N2 C26 . . 108.03(10) ?
C25 N2 C17 . . 102.65(10) ?
C26 N2 C17 . . 115.06(10) ?
C6 C1 C2 . . 120.58(17) ?
C6 C1 H1A . . 119.7 ?
C2 C1 H1A . . 119.7 ?
C3 C2 C1 . . 120.15(16) ?
C3 C2 H2A . . 119.9 ?
C1 C2 H2A . . 119.9 ?
C2 C3 C4 . . 120.01(15) ?
C2 C3 H3A . . 120.0 ?
C4 C3 H3A . . 120.0 ?
C3 C4 C5 . . 120.16(17) ?
C3 C4 H4A . . 119.9 ?
C5 C4 H4A . . 119.9 ?
C4 C5 C6 . . 120.23(15) ?
C4 C5 H5A . . 119.9 ?
C6 C5 H5A . . 119.9 ?
C1 C6 C5 . . 118.85(14) ?
C1 C6 C7 . . 119.87(13) ?
C5 C6 C7 . . 121.18(12) ?
N1 C7 C6 . . 113.04(11) ?
N1 C7 C8 . . 105.38(10) ?
C6 C7 C8 . . 112.98(10) ?
N1 C7 H7A . . 108.4 ?
C6 C7 H7A . . 108.4 ?
C8 C7 H7A . . 108.4 ?
C9 C8 C15 . . 115.52(10) ?
C9 C8 C7 . . 115.34(11) ?
C15 C8 C7 . . 102.47(10) ?
C9 C8 H8A . . 107.7 ?
C15 C8 H8A . . 107.7 ?
C7 C8 H8A . . 107.7 ?
C14 C9 C10 . . 117.58(12) ?
C14 C9 C8 . . 119.93(12) ?
C10 C9 C8 . . 122.49(12) ?
C11 C10 C9 . . 120.66(13) ?
C11 C10 H10A . . 119.7 ?
C9 C10 H10A . . 119.7 ?
C10 C11 C12 . . 121.71(14) ?
C10 C11 H11A . . 119.1 ?
C12 C11 H11A . . 119.1 ?
C11 C12 C13 . . 117.58(13) ?
C11 C12 C36 . . 121.11(15) ?
C13 C12 C36 . . 121.29(15) ?
C14 C13 C12 . . 121.15(14) ?
C14 C13 H13A . . 119.4 ?
C12 C13 H13A . . 119.4 ?
C13 C14 C9 . . 121.31(14) ?
C13 C14 H14A . . 119.3 ?
C9 C14 H14A . . 119.3 ?
C28 C15 C8 . . 115.74(10) ?
C28 C15 C25 . . 108.19(10) ?
C8 C15 C25 . . 117.02(10) ?
C28 C15 C16 . . 109.24(10) ?
C8 C15 C16 . . 104.45(10) ?
C25 C15 C16 . . 100.84(9) ?
N1 C16 C24 . . 112.06(10) ?
N1 C16 C15 . . 105.61(10) ?
C24 C16 C15 . . 117.32(10) ?
N1 C16 C17 . . 113.43(10) ?
C24 C16 C17 . . 104.44(10) ?
C15 C16 C17 . . 103.93(9) ?
O1 C17 N2 . . 108.92(10) ?
O1 C17 C18 . . 112.33(10) ?
N2 C17 C18 . . 113.54(10) ?
O1 C17 C16 . . 110.32(10) ?
N2 C17 C16 . . 106.38(10) ?
C18 C17 C16 . . 105.11(10) ?
C19 C18 C23 . . 120.23(11) ?
C19 C18 C17 . . 128.13(11) ?
C23 C18 C17 . . 111.64(11) ?
C18 C19 C20 . . 118.25(12) ?
C18 C19 H19A . . 120.9 ?
C20 C19 H19A . . 120.9 ?
C19 C20 C21 . . 121.22(12) ?
C19 C20 H20A . . 119.4 ?
C21 C20 H20A . . 119.4 ?
C22 C21 C20 . . 120.86(12) ?
C22 C21 H21A . . 119.6 ?
C20 C21 H21A . . 119.6 ?
C21 C22 C23 . . 117.85(12) ?
C21 C22 H22A . . 121.1 ?
C23 C22 H22A . . 121.1 ?
C18 C23 C22 . . 121.48(12) ?
C18 C23 C24 . . 110.10(11) ?
C22 C23 C24 . . 128.36(12) ?
O2 C24 C23 . . 127.63(12) ?
O2 C24 C16 . . 123.90(12) ?
C23 C24 C16 . . 108.36(10) ?
N2 C25 C15 . . 103.50(10) ?
N2 C25 H25A . . 111.1 ?
C15 C25 H25A . . 111.1 ?
N2 C25 H25B . . 111.1 ?
C15 C25 H25B . . 111.1 ?
H25A C25 H25B . . 109.0 ?
N2 C26 C27 . . 114.92(10) ?
N2 C26 H26A . . 108.5 ?
C27 C26 H26A . . 108.5 ?
N2 C26 H26B . . 108.5 ?
C27 C26 H26B . . 108.5 ?
H26A C26 H26B . . 107.5 ?
C29 C27 C28 . . 117.22(11) ?
C29 C27 C26 . . 124.19(12) ?
C28 C27 C26 . . 118.11(11) ?
O3 C28 C27 . . 122.95(12) ?
O3 C28 C15 . . 123.02(12) ?
C27 C28 C15 . . 113.92(11) ?
C27 C29 C30 . . 127.18(12) ?
C27 C29 H29A . . 116.4 ?
C30 C29 H29A . . 116.4 ?
C31 C30 C35 . . 118.24(12) ?
C31 C30 C29 . . 118.15(12) ?
C35 C30 C29 . . 123.61(12) ?
C32 C31 C30 . . 120.62(13) ?
C32 C31 H31A . . 119.7 ?
C30 C31 H31A . . 119.7 ?
C31 C32 C33 . . 121.50(12) ?
C31 C32 H32A . . 119.2 ?
C33 C32 H32A . . 119.2 ?
C32 C33 C34 . . 117.64(12) ?
C32 C33 C37 . . 121.02(12) ?
C34 C33 C37 . . 121.34(12) ?
C35 C34 C33 . . 121.39(13) ?
C35 C34 H34A . . 119.3 ?
C33 C34 H34A . . 119.3 ?
C34 C35 C30 . . 120.57(12) ?
C34 C35 H35A . . 119.7 ?
C30 C35 H35A . . 119.7 ?
C12 C36 H36A . . 109.5 ?
C12 C36 H36B . . 109.5 ?
H36A C36 H36B . . 109.5 ?
C12 C36 H36C . . 109.5 ?
H36A C36 H36C . . 109.5 ?
H36B C36 H36C . . 109.5 ?
C33 C37 H37A . . 109.5 ?
C33 C37 H37B . . 109.5 ?
H37A C37 H37B . . 109.5 ?
C33 C37 H37D . . 109.5 ?
H37A C37 H37D . . 109.5 ?
H37B C37 H37D . . 109.5 ?

loop_
_geom_bond_atom_site_label_1
_geom_bond_atom_site_label_2
_geom_bond_site_symmetry_2
_geom_bond_distance
_geom_bond_publ_flag
O1 C17 . 1.4095(15) ?
O1 H1O1 . 0.98(2) ?
O2 C24 . 1.2176(15) ?
O3 C28 . 1.2175(16) ?
N1 C16 . 1.4631(17) ?
N1 C7 . 1.4914(17) ?
N1 H1N1 . 0.853(19) ?
N2 C25 . 1.4748(16) ?
N2 C26 . 1.4795(16) ?
N2 C17 . 1.4848(16) ?
C1 C6 . 1.391(2) ?
C1 C2 . 1.392(2) ?
C1 H1A . 0.9300 ?
C2 C3 . 1.379(3) ?
C2 H2A . 0.9300 ?
C3 C4 . 1.385(3) ?
C3 H3A . 0.9300 ?
C4 C5 . 1.393(2) ?
C4 H4A . 0.9300 ?
C5 C6 . 1.398(2) ?
C5 H5A . 0.9300 ?
C6 C7 . 1.5090(18) ?
C7 C8 . 1.5490(18) ?
C7 H7A . 0.9800 ?
C8 C9 . 1.5162(18) ?
C8 C15 . 1.5321(17) ?
C8 H8A . 0.9800 ?
C9 C14 . 1.3953(19) ?
C9 C10 . 1.4019(19) ?
C10 C11 . 1.3867(19) ?
C10 H10A . 0.9300 ?
C11 C12 . 1.391(2) ?
C11 H11A . 0.9300 ?
C12 C13 . 1.394(2) ?
C12 C36 . 1.512(2) ?
C13 C14 . 1.387(2) ?
C13 H13A . 0.9300 ?
C14 H14A . 0.9300 ?
C15 C28 . 1.5202(18) ?
C15 C25 . 1.5562(17) ?
C15 C16 . 1.5708(17) ?
C16 C24 . 1.5458(17) ?
C16 C17 . 1.5753(17) ?
C17 C18 . 1.5101(17) ?
C18 C19 . 1.3922(18) ?
C18 C23 . 1.3986(17) ?
C19 C20 . 1.3935(18) ?
C19 H19A . 0.9300 ?
C20 C21 . 1.3978(19) ?
C20 H20A . 0.9300 ?
C21 C22 . 1.3851(19) ?
C21 H21A . 0.9300 ?
C22 C23 . 1.3992(17) ?
C22 H22A . 0.9300 ?
C23 C24 . 1.4766(18) ?
C25 H25A . 0.9700 ?
C25 H25B . 0.9700 ?
C26 C27 . 1.5248(17) ?
C26 H26A . 0.9700 ?
C26 H26B . 0.9700 ?
C27 C29 . 1.3451(18) ?
C27 C28 . 1.5012(18) ?
C29 C30 . 1.4717(18) ?
C29 H29A . 0.9300 ?
C30 C31 . 1.4016(18) ?
C30 C35 . 1.4028(19) ?
C31 C32 . 1.3880(19) ?
C31 H31A . 0.9300 ?
C32 C33 . 1.3976(19) ?
C32 H32A . 0.9300 ?
C33 C34 . 1.4000(19) ?
C33 C37 . 1.5027(19) ?
C34 C35 . 1.3898(19) ?
C34 H34A . 0.9300 ?
C35 H35A . 0.9300 ?
C36 H36A . 0.9600 ?
C36 H36B . 0.9600 ?
C36 H36C . 0.9600 ?
C37 H37A . 0.9600 ?
C37 H37B . 0.9600 ?
C37 H37D . 0.9600 ?

loop_
_geom_hbond_atom_site_label_D
_geom_hbond_atom_site_label_H
_geom_hbond_atom_site_label_A
_geom_hbond_site_symmetry_A
_geom_hbond_distance_DH
_geom_hbond_distance_HA
_geom_hbond_distance_DA
_geom_hbond_angle_DHA
_geom_hbond_publ_flag
O1 H1O1 N1 . 0.98(2) 1.94(2) 2.6477(15) 126.7(18) yes
C22 H22A O1 1_545 0.9300 2.4200 3.2564(16) 149.00 yes
C3 H3A Cg1 4_574 0.9300 2.73 3.5620(18) 150 yes
C37 H37B Cg2 4_565 0.9600 2.61 3.3932(16) 139 yes

loop_
_geom_torsion_atom_site_label_1
_geom_torsion_atom_site_label_2
_geom_torsion_atom_site_label_3
_geom_torsion_atom_site_label_4
_geom_torsion_site_symmetry_1
_geom_torsion_site_symmetry_2
_geom_torsion_site_symmetry_3
_geom_torsion_site_symmetry_4
_geom_torsion
_geom_torsion_publ_flag
C6 C1 C2 C3 . . . . -1.1(2) ?
C1 C2 C3 C4 . . . . 0.2(2) ?
C2 C3 C4 C5 . . . . 1.0(2) ?
C3 C4 C5 C6 . . . . -1.2(2) ?
C2 C1 C6 C5 . . . . 0.9(2) ?
C2 C1 C6 C7 . . . . -175.58(13) ?
C4 C5 C6 C1 . . . . 0.3(2) ?
C4 C5 C6 C7 . . . . 176.70(13) ?
C16 N1 C7 C6 . . . . -142.49(11) ?
C16 N1 C7 C8 . . . . -18.64(13) ?
C1 C6 C7 N1 . . . . -130.42(13) ?
C5 C6 C7 N1 . . . . 53.20(17) ?
C1 C6 C7 C8 . . . . 110.02(14) ?
C5 C6 C7 C8 . . . . -66.36(16) ?
N1 C7 C8 C9 . . . . 158.63(11) ?
C6 C7 C8 C9 . . . . -77.49(14) ?
N1 C7 C8 C15 . . . . 32.27(12) ?
C6 C7 C8 C15 . . . . 156.15(11) ?
C15 C8 C9 C14 . . . . -103.93(14) ?
C7 C8 C9 C14 . . . . 136.68(13) ?
C15 C8 C9 C10 . . . . 75.22(16) ?
C7 C8 C9 C10 . . . . -44.16(17) ?
C14 C9 C10 C11 . . . . 0.9(2) ?
C8 C9 C10 C11 . . . . -178.22(12) ?
C9 C10 C11 C12 . . . . -0.8(2) ?
C10 C11 C12 C13 . . . . 0.2(2) ?
C10 C11 C12 C36 . . . . 178.59(15) ?
C11 C12 C13 C14 . . . . 0.3(2) ?
C36 C12 C13 C14 . . . . -178.10(14) ?
C12 C13 C14 C9 . . . . -0.2(2) ?
C10 C9 C14 C13 . . . . -0.5(2) ?
C8 C9 C14 C13 . . . . 178.72(13) ?
C9 C8 C15 C28 . . . . 80.11(14) ?
C7 C8 C15 C28 . . . . -153.65(10) ?
C9 C8 C15 C25 . . . . -49.30(15) ?
C7 C8 C15 C25 . . . . 76.94(12) ?
C9 C8 C15 C16 . . . . -159.75(10) ?
C7 C8 C15 C16 . . . . -33.51(12) ?
C7 N1 C16 C24 . . . . 126.20(11) ?
C7 N1 C16 C15 . . . . -2.66(13) ?
C7 N1 C16 C17 . . . . -115.84(11) ?
C28 C15 C16 N1 . . . . 147.51(10) ?
C8 C15 C16 N1 . . . . 23.11(12) ?
C25 C15 C16 N1 . . . . -98.70(11) ?
C28 C15 C16 C24 . . . . 21.84(15) ?
C8 C15 C16 C24 . . . . -102.57(12) ?
C25 C15 C16 C24 . . . . 135.63(11) ?
C28 C15 C16 C17 . . . . -92.83(11) ?
C8 C15 C16 C17 . . . . 142.76(10) ?
C25 C15 C16 C17 . . . . 20.96(11) ?
C25 N2 C17 O1 . . . . 85.20(11) ?
C26 N2 C17 O1 . . . . -157.73(10) ?
C25 N2 C17 C18 . . . . -148.83(10) ?
C26 N2 C17 C18 . . . . -31.75(14) ?
C25 N2 C17 C16 . . . . -33.71(12) ?
C26 N2 C17 C16 . . . . 83.36(12) ?
N1 C16 C17 O1 . . . . 3.03(14) ?
C24 C16 C17 O1 . . . . 125.32(10) ?
C15 C16 C17 O1 . . . . -111.16(10) ?
N1 C16 C17 N2 . . . . 121.02(11) ?
C24 C16 C17 N2 . . . . -116.69(10) ?
C15 C16 C17 N2 . . . . 6.83(12) ?
N1 C16 C17 C18 . . . . -118.28(11) ?
C24 C16 C17 C18 . . . . 4.01(12) ?
C15 C16 C17 C18 . . . . 127.53(10) ?
O1 C17 C18 C19 . . . . 53.74(17) ?
N2 C17 C18 C19 . . . . -70.41(16) ?
C16 C17 C18 C19 . . . . 173.73(12) ?
O1 C17 C18 C23 . . . . -126.08(11) ?
N2 C17 C18 C23 . . . . 109.78(12) ?
C16 C17 C18 C23 . . . . -6.09(14) ?
C23 C18 C19 C20 . . . . -2.07(19) ?
C17 C18 C19 C20 . . . . 178.13(12) ?
C18 C19 C20 C21 . . . . -0.9(2) ?
C19 C20 C21 C22 . . . . 2.7(2) ?
C20 C21 C22 C23 . . . . -1.3(2) ?
C19 C18 C23 C22 . . . . 3.43(19) ?
C17 C18 C23 C22 . . . . -176.73(12) ?
C19 C18 C23 C24 . . . . -174.12(11) ?
C17 C18 C23 C24 . . . . 5.71(15) ?
C21 C22 C23 C18 . . . . -1.68(19) ?
C21 C22 C23 C24 . . . . 175.39(13) ?
C18 C23 C24 O2 . . . . 173.47(13) ?
C22 C23 C24 O2 . . . . -3.9(2) ?
C18 C23 C24 C16 . . . . -2.83(14) ?
C22 C23 C24 C16 . . . . 179.82(13) ?
N1 C16 C24 O2 . . . . -54.22(17) ?
C15 C16 C24 O2 . . . . 68.20(17) ?
C17 C16 C24 O2 . . . . -177.41(12) ?
N1 C16 C24 C23 . . . . 122.25(11) ?
C15 C16 C24 C23 . . . . -115.33(12) ?
C17 C16 C24 C23 . . . . -0.94(13) ?
C26 N2 C25 C15 . . . . -73.87(11) ?
C17 N2 C25 C15 . . . . 48.11(11) ?
C28 C15 C25 N2 . . . . 71.91(12) ?
C8 C15 C25 N2 . . . . -155.19(10) ?
C16 C15 C25 N2 . . . . -42.68(11) ?
C25 N2 C26 C27 . . . . 51.24(13) ?
C17 N2 C26 C27 . . . . -62.74(14) ?
N2 C26 C27 C29 . . . . 146.41(12) ?
N2 C26 C27 C28 . . . . -25.38(16) ?
C29 C27 C28 O3 . . . . 27.66(18) ?
C26 C27 C28 O3 . . . . -159.97(12) ?
C29 C27 C28 C15 . . . . -148.73(12) ?
C26 C27 C28 C15 . . . . 23.64(15) ?
C8 C15 C28 O3 . . . . 3.79(18) ?
C25 C15 C28 O3 . . . . 137.36(12) ?
C16 C15 C28 O3 . . . . -113.72(13) ?
C8 C15 C28 C27 . . . . -179.82(10) ?
C25 C15 C28 C27 . . . . -46.25(13) ?
C16 C15 C28 C27 . . . . 62.67(13) ?
C28 C27 C29 C30 . . . . 174.18(12) ?
C26 C27 C29 C30 . . . . 2.3(2) ?
C27 C29 C30 C31 . . . . -138.76(14) ?
C27 C29 C30 C35 . . . . 40.5(2) ?
C35 C30 C31 C32 . . . . -1.6(2) ?
C29 C30 C31 C32 . . . . 177.71(12) ?
C30 C31 C32 C33 . . . . 0.0(2) ?
C31 C32 C33 C34 . . . . 1.5(2) ?
C31 C32 C33 C37 . . . . -178.33(13) ?
C32 C33 C34 C35 . . . . -1.5(2) ?
C37 C33 C34 C35 . . . . 178.38(13) ?
C33 C34 C35 C30 . . . . -0.1(2) ?
C31 C30 C35 C34 . . . . 1.7(2) ?
C29 C30 C35 C34 . . . . -177.62(13) ?
